data_1515921
loop_
_publ_author_name
'El-Idreesy, Tamer T'
'Clennan, Edward L.'

_publ_section_title
;
 Computational and experimental evidence for the first direct
 spectroscopic detection of the pyrylogen neutral redox partner.
;
_journal_issue 6
_journal_name_full
'Photochemical &amp; photobiological sciences : Official journal of the European Photochemistry Association and the European Society for Photobiology'
_journal_page_first 796
_journal_page_last 800
_journal_paper_doi 10.1039/c0pp00068j
_journal_volume 9
_journal_year 2010
_chemical_formula_moiety 'C26 H23 N O3, 2(B F4), 2(C2 H4 O2)'
_chemical_formula_sum 'C30 H31 B2 F8 N O7'
_chemical_formula_weight 691.18
_chemical_name_systematic
;
?
;
_space_group_IT_number 2
_symmetry_cell_setting triclinic
_symmetry_space_group_name_Hall '-P 1'
_symmetry_space_group_name_H-M 'P -1'
_atom_sites_solution_hydrogens geom
_atom_sites_solution_primary direct
_atom_sites_solution_secondary difmap
_audit_creation_method SHELXL-97
_cell_angle_alpha 118.767(1)
_cell_angle_beta 91.692(1)
_cell_angle_gamma 95.485(1)
_cell_formula_units_Z 2
_cell_length_a 8.7453(2)
_cell_length_b 14.2435(3)
_cell_length_c 14.7221(3)
_cell_measurement_reflns_used 3506
_cell_measurement_temperature 150(2)
_cell_measurement_theta_max 27.07
_cell_measurement_theta_min 2.35
_cell_volume 1594.15(6)
_computing_cell_refinement 'Bruker APEX2 V. 2.2 (Bruker AXS Inc, 2007)'
_computing_data_collection 'Bruker APEX2 V. 2.2 (Bruker AXS Inc, 2007)'
_computing_data_reduction 'Bruker SAINT V. 7.34a (Bruker AXS Inc, 2007)'
_computing_molecular_graphics 'Bruker SHELXTL V. 6.14 (Bruker, 2001)'
_computing_publication_material 'Bruker SHELXTL V. 6.14 (Bruker, 2001)'
_computing_structure_refinement 'SHELXL-97 (Sheldrick, 1997)'
_computing_structure_solution 'SHELXS-97 (Sheldrick, 1997)'
_diffrn_ambient_temperature 150(2)
_diffrn_measured_fraction_theta_full 0.995
_diffrn_measured_fraction_theta_max 0.995
_diffrn_measurement_device_type 'CCD area detector'
_diffrn_measurement_method 'phi and omega scans'
_diffrn_radiation_monochromator graphite
_diffrn_radiation_source 'fine-focus sealed tube'
_diffrn_radiation_type MoK\a
_diffrn_radiation_wavelength 0.71073
_diffrn_reflns_av_R_equivalents 0.0294
_diffrn_reflns_av_sigmaI/netI 0.0493
_diffrn_reflns_limit_h_max 11
_diffrn_reflns_limit_h_min -11
_diffrn_reflns_limit_k_max 19
_diffrn_reflns_limit_k_min -14
_diffrn_reflns_limit_l_max 19
_diffrn_reflns_limit_l_min -19
_diffrn_reflns_number 16479
_diffrn_reflns_theta_full 28.70
_diffrn_reflns_theta_max 28.70
_diffrn_reflns_theta_min 2.35
_exptl_absorpt_coefficient_mu 0.130
_exptl_absorpt_correction_T_max 0.9825
_exptl_absorpt_correction_T_min 0.9575
_exptl_absorpt_correction_type multi-scan
_exptl_absorpt_process_details 'SADABS (Bruker AXS Inc, 2007)'
_exptl_crystal_colour yellow
_exptl_crystal_density_diffrn 1.440
_exptl_crystal_density_method 'not measured'
_exptl_crystal_description rectangular_prism
_exptl_crystal_F_000 712
_exptl_crystal_size_max 0.34
_exptl_crystal_size_mid 0.31
_exptl_crystal_size_min 0.14
_refine_diff_density_max 0.423
_refine_diff_density_min -0.378
_refine_diff_density_rms 0.050
_refine_ls_extinction_method none
_refine_ls_goodness_of_fit_ref 1.036
_refine_ls_hydrogen_treatment mixed
_refine_ls_matrix_type full
_refine_ls_number_parameters 569
_refine_ls_number_reflns 8187
_refine_ls_number_restraints 0
_refine_ls_restrained_S_all 1.036
_refine_ls_R_factor_all 0.1088
_refine_ls_R_factor_gt 0.0603
_refine_ls_shift/su_max 0.084
_refine_ls_shift/su_mean 0.002
_refine_ls_structure_factor_coef Fsqd
_refine_ls_weighting_details 'calc w=1/[\s^2^(Fo^2^)+(0.0943P)^2^+0.1763P] where P=(Fo^2^+2Fc^2^)/3'
_refine_ls_weighting_scheme calc
_refine_ls_wR_factor_gt 0.1586
_refine_ls_wR_factor_ref 0.1876
_reflns_number_gt 4755
_reflns_number_total 8187
_reflns_threshold_expression >2sigma(I)
_cod_data_source_file c0pp00068j.txt
_cod_data_source_block tt03a
_cod_depositor_comments
;
The following automatic conversions were performed:

'_symmetry_cell_setting' value 'Triclinic' changed to 'triclinic'
according to
/usr/data/users/saulius/automatic-downloads/retrospective/RSC/lib/dictionaries/cif_core.dic
dictionary named 'cif_core.dic' version 2.4.2 from 2011-04-26.

Automatic conversion script
Id: cif_fix_values 2281 2013-09-26 08:29:07Z andrius 
;
_cod_original_sg_symbol_H-M P-1
_cod_database_code 1515921

loop_
_symmetry_equiv_pos_as_xyz
'x, y, z'
'-x, -y, -z'

loop_
_atom_site_label
_atom_site_type_symbol
_atom_site_fract_x
_atom_site_fract_y
_atom_site_fract_z
_atom_site_U_iso_or_equiv
_atom_site_adp_type
_atom_site_occupancy
_atom_site_symmetry_multiplicity
_atom_site_calc_flag
_atom_site_refinement_flags
_atom_site_disorder_assembly
_atom_site_disorder_group
O1 O 0.79079(16) 0.09418(11) 0.05497(10) 0.0318(3) Uani 1 1 d . . .
C1 C 0.8833(2) 0.17050(16) 0.13776(15) 0.0301(4) Uani 1 1 d . . .
C2 C 0.8838(2) 0.27696(17) 0.16331(17) 0.0327(4) Uani 1 1 d . . .
H2 H 0.954(3) 0.3306(18) 0.2211(18) 0.033(6) Uiso 1 1 d . . .
C3 C 0.7915(2) 0.30320(16) 0.10236(16) 0.0313(4) Uani 1 1 d . . .
C4 C 0.6974(2) 0.22193(17) 0.01821(16) 0.0332(4) Uani 1 1 d . . .
H4 H 0.634(3) 0.2384(18) -0.0274(18) 0.037(6) Uiso 1 1 d . . .
C5 C 0.6978(2) 0.11650(16) -0.00459(15) 0.0300(4) Uani 1 1 d . . .
C6 C 0.7917(2) 0.41704(16) 0.12612(16) 0.0321(4) Uani 1 1 d . A .
C7 C 0.9268(3) 0.48769(18) 0.15722(19) 0.0393(5) Uani 1 1 d . . .
H7 H 1.019(3) 0.468(2) 0.162(2) 0.052(7) Uiso 1 1 d . . .
C8 C 0.9214(3) 0.59251(19) 0.17926(19) 0.0418(5) Uani 1 1 d . A .
H8 H 1.013(4) 0.648(2) 0.202(2) 0.075(9) Uiso 1 1 d . . .
N1 N 0.7859(2) 0.62710(14) 0.17233(14) 0.0364(4) Uani 1 1 d . . .
C9 C 0.6537(3) 0.55997(18) 0.14099(19) 0.0415(5) Uani 1 1 d . A .
H9 H 0.564(3) 0.5822(18) 0.1342(17) 0.034(6) Uiso 1 1 d . . .
C10 C 0.6544(3) 0.45399(18) 0.11614(19) 0.0402(5) Uani 1 1 d . . .
H10 H 0.568(3) 0.4123(19) 0.0939(18) 0.036(6) Uiso 1 1 d . . .
C23 C 0.7836(3) 0.74245(18) 0.20616(19) 0.0417(5) Uani 1 1 d . A .
H23A H 0.699(3) 0.754(2) 0.1763(19) 0.046(7) Uiso 1 1 d . . .
H23B H 0.882(3) 0.772(2) 0.193(2) 0.050(7) Uiso 1 1 d . . .
C24 C 0.7762(3) 0.80495(18) 0.32216(18) 0.0416(5) Uani 1 1 d . . .
O2 O 0.7761(3) 0.76585(15) 0.37824(14) 0.0619(5) Uani 1 1 d . A .
O3 O 0.7746(2) 0.90829(13) 0.35167(13) 0.0531(5) Uani 1 1 d . A .
C25 C 0.7610(5) 0.9797(2) 0.4621(2) 0.0814(11) Uani 1 1 d . . .
H25A H 0.8290 0.9614 0.5047 0.098 Uiso 1 1 calc R A .
H25B H 0.6535 0.9707 0.4785 0.098 Uiso 1 1 calc R . .
C26 C 0.8056(7) 1.0912(3) 0.4858(3) 0.1261(19) Uani 1 1 d . A .
H26A H 0.7968 1.1400 0.5597 0.129 Uiso 1 1 calc R . .
H26B H 0.7375 1.1089 0.4436 0.129 Uiso 1 1 calc R . .
H26C H 0.9124 1.0996 0.4699 0.129 Uiso 1 1 calc R . .
C11 C 0.9745(2) 0.12598(16) 0.18902(16) 0.0324(4) Uani 1 1 d . . .
C12 C 0.9658(3) 0.01431(18) 0.14868(18) 0.0353(5) Uani 1 1 d . . .
H12 H 0.906(3) -0.0284(18) 0.0896(18) 0.032(6) Uiso 1 1 d . . .
C13 C 1.0546(3) -0.02711(19) 0.19695(19) 0.0393(5) Uani 1 1 d . . .
H13 H 1.049(3) -0.105(2) 0.1636(18) 0.042(6) Uiso 1 1 d . . .
C14 C 1.1496(3) 0.0411(2) 0.28530(18) 0.0410(5) Uani 1 1 d . . .
H14 H 1.210(3) 0.0073(19) 0.3120(18) 0.041(6) Uiso 1 1 d . . .
C15 C 1.1576(3) 0.1517(2) 0.32631(19) 0.0455(6) Uani 1 1 d . . .
H15 H 1.220(3) 0.199(2) 0.387(2) 0.053(7) Uiso 1 1 d . . .
C16 C 1.0704(3) 0.1943(2) 0.27836(18) 0.0405(5) Uani 1 1 d . . .
H16 H 1.079(3) 0.266(2) 0.308(2) 0.046(7) Uiso 1 1 d . . .
C17 C 0.6072(2) 0.02200(16) -0.08932(16) 0.0326(4) Uani 1 1 d . . .
C18 C 0.5012(3) 0.03457(19) -0.15367(18) 0.0412(5) Uani 1 1 d . . .
H18 H 0.484(3) 0.102(2) -0.1404(18) 0.041(6) Uiso 1 1 d . . .
C19 C 0.4171(3) -0.0548(2) -0.2350(2) 0.0494(6) Uani 1 1 d . . .
H19 H 0.350(4) -0.047(3) -0.280(3) 0.080(10) Uiso 1 1 d . . .
C20 C 0.4368(3) -0.1569(2) -0.2538(2) 0.0480(6) Uani 1 1 d . . .
H20 H 0.382(3) -0.219(2) -0.310(2) 0.046(7) Uiso 1 1 d . . .
C21 C 0.5407(3) -0.1705(2) -0.19028(19) 0.0441(6) Uani 1 1 d . . .
H21 H 0.555(3) -0.234(2) -0.201(2) 0.057(8) Uiso 1 1 d . . .
C22 C 0.6262(3) -0.08253(17) -0.10779(17) 0.0366(5) Uani 1 1 d . . .
H22 H 0.700(3) -0.095(2) -0.068(2) 0.065(9) Uiso 1 1 d . . .
B1 B 0.7660(3) 0.6893(2) -0.0508(2) 0.0391(6) Uani 1 1 d . . .
F1 F 0.76635(19) 0.65204(15) -0.15549(12) 0.0707(5) Uani 1 1 d . A .
F2 F 0.7199(4) 0.59628(19) -0.0428(2) 0.0717(11) Uani 0.717(7) 1 d P A 1
F3 F 0.9040(3) 0.7331(3) 0.00132(17) 0.0751(16) Uani 0.717(7) 1 d P A 1
F4 F 0.6521(6) 0.7538(4) -0.0102(4) 0.0748(13) Uani 0.717(7) 1 d P A 1
F2A F 0.8552(12) 0.7921(6) -0.0247(8) 0.100(4) Uani 0.283(7) 1 d P A 2
F3A F 0.8610(13) 0.6453(9) -0.0097(6) 0.097(5) Uani 0.283(7) 1 d P A 2
F4A F 0.6428(10) 0.7145(12) -0.0002(8) 0.075(4) Uani 0.283(7) 1 d P A 2
B2 B 0.3214(3) 0.7502(3) 0.2360(3) 0.0524(7) Uani 1 1 d . . .
F5 F 0.2709(10) 0.6754(7) 0.2636(8) 0.077(2) Uani 0.717(7) 1 d P A 1
F6 F 0.4080(9) 0.7144(6) 0.1550(7) 0.077(2) Uani 0.717(7) 1 d P A 1
F7 F 0.1972(10) 0.7902(6) 0.2264(7) 0.079(2) Uani 0.717(7) 1 d P A 1
F8 F 0.4324(6) 0.8210(6) 0.3069(5) 0.140(2) Uani 0.717(7) 1 d P A 1
F5A F 0.303(3) 0.6839(15) 0.2793(17) 0.070(5) Uani 0.283(7) 1 d P A 2
F6A F 0.365(3) 0.6797(19) 0.1301(16) 0.098(7) Uani 0.283(7) 1 d P A 2
F7A F 0.183(2) 0.7673(16) 0.1890(19) 0.093(7) Uani 0.283(7) 1 d P A 2
F8A F 0.3742(15) 0.8624(6) 0.3103(9) 0.083(3) Uani 0.283(7) 1 d P A 2
C27 C 0.4844(4) 0.5907(3) 0.3795(3) 0.0803(10) Uani 1 1 d . . .
H27A H 0.4609 0.5450 0.3043 0.120 Uiso 1 1 calc R . .
H27B H 0.5264 0.6636 0.3949 0.120 Uiso 1 1 calc R . .
H27C H 0.3899 0.5940 0.4146 0.120 Uiso 1 1 calc R . .
C28 C 0.5988(3) 0.5446(3) 0.4170(3) 0.0636(8) Uani 1 1 d . . .
O4 O 0.6508(3) 0.45946(18) 0.35369(16) 0.0724(6) Uani 1 1 d . . .
O5 O 0.6425(3) 0.59399(17) 0.51417(18) 0.0734(6) Uani 1 1 d . . .
H5A H 0.7222 0.5653 0.5301 0.110 Uiso 1 1 d R . .
C29 C 0.9683(4) 0.3667(3) 0.5648(2) 0.0650(8) Uani 1 1 d . . .
H29A H 0.9724 0.2921 0.5105 0.097 Uiso 1 1 calc R . .
H29B H 0.9212 0.3667 0.6243 0.097 Uiso 1 1 calc R . .
H29C H 1.0731 0.4052 0.5870 0.097 Uiso 1 1 calc R . .
C30 C 0.8757(3) 0.4209(2) 0.5235(2) 0.0528(6) Uani 1 1 d . . .
O6 O 0.8566(2) 0.51866(15) 0.58213(15) 0.0667(6) Uani 1 1 d . . .
O7 O 0.8153(2) 0.36643(15) 0.43091(14) 0.0625(5) Uani 1 1 d . . .
H7A H 0.7499 0.4014 0.4182 0.094 Uiso 1 1 d R . .

loop_
_atom_site_aniso_label
_atom_site_aniso_U_11
_atom_site_aniso_U_22
_atom_site_aniso_U_33
_atom_site_aniso_U_23
_atom_site_aniso_U_13
_atom_site_aniso_U_12
O1 0.0328(8) 0.0297(7) 0.0347(7) 0.0163(6) 0.0035(6) 0.0086(6)
C1 0.0265(10) 0.0325(10) 0.0326(10) 0.0163(9) 0.0042(8) 0.0069(8)
C2 0.0281(10) 0.0348(11) 0.0393(11) 0.0205(10) 0.0038(9) 0.0076(9)
C3 0.0272(10) 0.0338(10) 0.0395(11) 0.0218(9) 0.0076(8) 0.0096(8)
C4 0.0316(11) 0.0362(11) 0.0370(11) 0.0213(9) 0.0036(9) 0.0079(9)
C5 0.0284(10) 0.0347(11) 0.0325(10) 0.0194(9) 0.0066(8) 0.0101(8)
C6 0.0323(11) 0.0326(10) 0.0365(11) 0.0202(9) 0.0036(8) 0.0072(8)
C7 0.0306(11) 0.0383(12) 0.0520(13) 0.0236(11) 0.0038(10) 0.0084(9)
C8 0.0366(12) 0.0376(12) 0.0534(14) 0.0241(11) 0.0055(10) 0.0031(10)
N1 0.0410(10) 0.0315(9) 0.0434(10) 0.0239(8) 0.0006(8) 0.0033(8)
C9 0.0352(12) 0.0401(12) 0.0577(14) 0.0303(11) -0.0023(10) 0.0086(10)
C10 0.0328(12) 0.0340(11) 0.0576(14) 0.0263(11) -0.0046(10) 0.0015(10)
C23 0.0545(15) 0.0311(11) 0.0460(13) 0.0242(10) 0.0007(11) 0.0048(10)
C24 0.0442(13) 0.0396(12) 0.0472(13) 0.0265(11) 0.0026(10) 0.0021(10)
O2 0.0899(15) 0.0545(11) 0.0521(11) 0.0345(9) 0.0054(10) 0.0093(10)
O3 0.0758(13) 0.0372(9) 0.0464(10) 0.0201(8) 0.0119(9) 0.0071(8)
C25 0.133(3) 0.0508(17) 0.0490(17) 0.0150(14) 0.0264(19) 0.0081(19)
C26 0.225(6) 0.064(2) 0.062(2) 0.0109(19) 0.021(3) 0.009(3)
C11 0.0293(10) 0.0363(11) 0.0381(11) 0.0215(9) 0.0085(8) 0.0125(8)
C12 0.0313(11) 0.0345(11) 0.0440(12) 0.0219(10) 0.0020(9) 0.0062(9)
C13 0.0366(12) 0.0395(12) 0.0536(14) 0.0306(11) 0.0099(10) 0.0112(10)
C14 0.0398(12) 0.0533(14) 0.0477(13) 0.0357(12) 0.0115(10) 0.0202(11)
C15 0.0476(14) 0.0499(14) 0.0401(13) 0.0217(11) -0.0021(11) 0.0141(11)
C16 0.0464(13) 0.0370(12) 0.0395(12) 0.0183(10) 0.0014(10) 0.0142(10)
C17 0.0310(10) 0.0342(10) 0.0328(10) 0.0158(9) 0.0068(8) 0.0055(8)
C18 0.0376(12) 0.0391(12) 0.0471(13) 0.0208(11) -0.0005(10) 0.0081(10)
C19 0.0400(13) 0.0574(16) 0.0473(14) 0.0238(12) -0.0059(11) 0.0030(12)
C20 0.0444(14) 0.0428(13) 0.0438(13) 0.0128(11) -0.0011(11) -0.0045(11)
C21 0.0483(14) 0.0338(12) 0.0460(13) 0.0160(10) 0.0101(11) 0.0036(10)
C22 0.0360(12) 0.0366(11) 0.0394(12) 0.0194(10) 0.0076(9) 0.0079(9)
B1 0.0381(14) 0.0389(13) 0.0418(14) 0.0200(11) 0.0059(11) 0.0088(11)
F1 0.0591(10) 0.0960(13) 0.0476(9) 0.0264(9) 0.0030(7) 0.0160(9)
F2 0.083(2) 0.0557(14) 0.0877(19) 0.0443(13) 0.0009(15) 0.0075(13)
F3 0.0360(12) 0.107(3) 0.0439(13) 0.0096(16) 0.0027(9) -0.0072(16)
F4 0.072(2) 0.088(2) 0.090(2) 0.0541(18) 0.0412(17) 0.052(2)
F2A 0.099(6) 0.044(4) 0.127(7) 0.017(4) 0.044(6) 0.000(4)
F3A 0.142(12) 0.122(9) 0.067(5) 0.060(6) 0.039(6) 0.101(10)
F4A 0.025(3) 0.130(10) 0.050(4) 0.031(5) 0.000(3) -0.004(5)
B2 0.0368(15) 0.068(2) 0.0643(19) 0.0406(17) 0.0060(14) 0.0093(14)
F5 0.050(2) 0.121(4) 0.110(5) 0.096(3) 0.003(2) 0.0090(19)
F6 0.075(3) 0.091(4) 0.102(5) 0.068(4) 0.045(3) 0.047(3)
F7 0.060(3) 0.0579(18) 0.127(4) 0.048(2) 0.002(2) 0.0283(17)
F8 0.071(3) 0.182(6) 0.147(4) 0.080(5) -0.044(3) -0.058(3)
F5A 0.100(14) 0.081(7) 0.063(6) 0.055(5) 0.022(8) 0.053(9)
F6A 0.135(16) 0.137(17) 0.061(7) 0.069(10) 0.033(8) 0.071(12)
F7A 0.033(4) 0.130(15) 0.20(2) 0.144(16) 0.013(9) 0.018(7)
F8A 0.109(9) 0.041(4) 0.082(6) 0.019(3) 0.018(6) -0.005(4)
C27 0.0579(19) 0.101(3) 0.114(3) 0.075(2) 0.0234(19) 0.0209(18)
C28 0.0519(16) 0.071(2) 0.080(2) 0.0465(18) 0.0110(15) -0.0004(15)
O4 0.0788(15) 0.0735(14) 0.0614(13) 0.0292(11) 0.0074(11) 0.0144(12)
O5 0.0677(14) 0.0626(13) 0.0822(16) 0.0299(12) 0.0084(12) 0.0038(10)
C29 0.0674(19) 0.0724(19) 0.0579(17) 0.0351(15) 0.0012(14) 0.0034(15)
C30 0.0463(14) 0.0533(15) 0.0496(15) 0.0200(13) 0.0032(12) -0.0061(12)
O6 0.0669(13) 0.0465(11) 0.0609(12) 0.0080(9) -0.0002(10) -0.0048(9)
O7 0.0635(12) 0.0551(11) 0.0535(11) 0.0155(9) -0.0075(9) 0.0041(9)

loop_
_atom_type_symbol
_atom_type_description
_atom_type_scat_dispersion_real
_atom_type_scat_dispersion_imag
_atom_type_scat_source
C C 0.0033 0.0016 'International Tables Vol C Tables 4.2.6.8 and 6.1.1.4'
H H 0.0000 0.0000 'International Tables Vol C Tables 4.2.6.8 and 6.1.1.4'
B B 0.0013 0.0007 'International Tables Vol C Tables 4.2.6.8 and 6.1.1.4'
N N 0.0061 0.0033 'International Tables Vol C Tables 4.2.6.8 and 6.1.1.4'
O O 0.0106 0.0060 'International Tables Vol C Tables 4.2.6.8 and 6.1.1.4'
F F 0.0171 0.0103 'International Tables Vol C Tables 4.2.6.8 and 6.1.1.4'

loop_
_geom_angle_atom_site_label_1
_geom_angle_atom_site_label_2
_geom_angle_atom_site_label_3
_geom_angle
C5 O1 C1 123.42(16)
O1 C1 C2 118.93(18)
O1 C1 C11 113.10(17)
C2 C1 C11 127.96(19)
C1 C2 C3 119.4(2)
C1 C2 H2 118.0(13)
C3 C2 H2 122.4(13)
C4 C3 C2 119.64(19)
C4 C3 C6 119.42(18)
C2 C3 C6 120.94(19)
C5 C4 C3 119.64(19)
C5 C4 H4 119.4(13)
C3 C4 H4 120.9(13)
O1 C5 C4 118.94(18)
O1 C5 C17 114.20(17)
C4 C5 C17 126.85(19)
C7 C6 C10 118.75(19)
C7 C6 C3 121.42(18)
C10 C6 C3 119.83(19)
C8 C7 C6 119.5(2)
C8 C7 H7 117.9(17)
C6 C7 H7 122.6(17)
N1 C8 C7 120.5(2)
N1 C8 H8 115.1(18)
C7 C8 H8 124.3(18)
C9 N1 C8 121.23(19)
C9 N1 C23 120.0(2)
C8 N1 C23 118.7(2)
C9 N1 F3A 104.0(3)
C8 N1 F3A 92.6(2)
C23 N1 F3A 76.2(2)
N1 C9 C10 120.1(2)
N1 C9 H9 121.5(14)
C10 C9 H9 118.4(14)
C9 C10 C6 119.9(2)
C9 C10 H10 117.8(16)
C6 C10 H10 122.3(16)
N1 C23 C24 110.19(18)
N1 C23 H23A 111.9(16)
C24 C23 H23A 106.9(15)
N1 C23 H23B 109.4(15)
C24 C23 H23B 105.1(15)
H23A C23 H23B 113(2)
O2 C24 O3 126.0(2)
O2 C24 C23 124.3(2)
O3 C24 C23 109.67(19)
C24 O3 C25 116.5(2)
O3 C25 C26 108.7(3)
O3 C25 H25A 109.9
C26 C25 H25A 109.9
O3 C25 H25B 109.9
C26 C25 H25B 109.9
H25A C25 H25B 108.3
C25 C26 H26A 109.5
C25 C26 H26B 109.5
H26A C26 H26B 109.5
C25 C26 H26C 109.5
H26A C26 H26C 109.5
H26B C26 H26C 109.5
C16 C11 C12 119.5(2)
C16 C11 C1 120.20(19)
C12 C11 C1 120.28(19)
C13 C12 C11 119.8(2)
C13 C12 H12 122.1(14)
C11 C12 H12 118.0(14)
C14 C13 C12 120.3(2)
C14 C13 H13 122.8(14)
C12 C13 H13 116.8(14)
C13 C14 C15 120.2(2)
C13 C14 H14 115.7(14)
C15 C14 H14 124.0(15)
C14 C15 C16 120.1(2)
C14 C15 H15 121.3(17)
C16 C15 H15 118.5(17)
C15 C16 C11 120.0(2)
C15 C16 H16 117.0(17)
C11 C16 H16 123.0(17)
C18 C17 C22 119.3(2)
C18 C17 C5 119.84(19)
C22 C17 C5 120.89(19)
C19 C18 C17 120.0(2)
C19 C18 H18 119.7(15)
C17 C18 H18 120.2(15)
C20 C19 C18 120.7(2)
C20 C19 H19 119(2)
C18 C19 H19 121(2)
C19 C20 C21 119.9(2)
C19 C20 H20 121.3(16)
C21 C20 H20 118.8(16)
C20 C21 C22 120.7(2)
C20 C21 H21 121(2)
C22 C21 H21 118(2)
C21 C22 C17 119.3(2)
C21 C22 H22 118.5(17)
C17 C22 H22 122.0(17)
F4A B1 F3 118.9(5)
F4A B1 F1 123.6(5)
F3 B1 F1 113.8(2)
F4A B1 F4 27.7(6)
F3 B1 F4 113.7(3)
F1 B1 F4 111.1(3)
F4A B1 F3A 111.0(7)
F3 B1 F3A 52.7(5)
F1 B1 F3A 116.2(3)
F4 B1 F3A 132.1(4)
F4A B1 F2 77.7(7)
F3 B1 F2 108.2(3)
F1 B1 F2 104.2(2)
F4 B1 F2 104.9(3)
F3A B1 F2 56.3(6)
F4A B1 F2A 105.3(7)
F3 B1 F2A 50.0(5)
F1 B1 F2A 93.1(5)
F4 B1 F2A 82.1(4)
F3A B1 F2A 102.7(8)
F2 B1 F2A 157.1(6)
B1 F3A N1 121.0(5)
F7 B2 F8 115.6(5)
F7 B2 F6 116.5(6)
F8 B2 F6 96.5(5)
F7 B2 F5 104.6(6)
F8 B2 F5 109.3(6)
F6 B2 F5 114.6(6)
F7 B2 F5A 115.0(10)
F8 B2 F5A 96.0(11)
F6 B2 F5A 114.0(8)
F5 B2 F5A 13.8(14)
F7 B2 F8A 82.7(6)
F8 B2 F8A 33.0(4)
F6 B2 F8A 110.6(6)
F5 B2 F8A 123.7(7)
F5A B2 F8A 114.2(10)
F7 B2 F6A 107.6(10)
F8 B2 F6A 117.6(10)
F6 B2 F6A 21.7(11)
F5 B2 F6A 100.5(10)
F5A B2 F6A 104.4(11)
F8A B2 F6A 131.0(10)
F7 B2 F7A 19.1(11)
F8 B2 F7A 130.8(8)
F6 B2 F7A 100.3(9)
F5 B2 F7A 104.9(7)
F5A B2 F7A 117.9(12)
F8A B2 F7A 98.1(9)
F6A B2 F7A 88.9(13)
C28 C27 H27A 109.5
C28 C27 H27B 109.5
H27A C27 H27B 109.5
C28 C27 H27C 109.5
H27A C27 H27C 109.5
H27B C27 H27C 109.5
O4 C28 O5 122.1(3)
O4 C28 C27 120.0(3)
O5 C28 C27 117.9(3)
C28 O5 H5A 112.7
C30 C29 H29A 109.5
C30 C29 H29B 109.5
H29A C29 H29B 109.5
C30 C29 H29C 109.5
H29A C29 H29C 109.5
H29B C29 H29C 109.5
O7 C30 O6 122.7(3)
O7 C30 C29 118.0(3)
O6 C30 C29 119.2(2)
C30 O7 H7A 110.6

loop_
_geom_bond_atom_site_label_1
_geom_bond_atom_site_label_2
_geom_bond_distance
O1 C5 1.344(2)
O1 C1 1.349(2)
C1 C2 1.375(3)
C1 C11 1.459(3)
C2 C3 1.391(3)
C2 H2 0.97(2)
C3 C4 1.389(3)
C3 C6 1.485(3)
C4 C5 1.373(3)
C4 H4 0.98(2)
C5 C17 1.455(3)
C6 C7 1.384(3)
C6 C10 1.387(3)
C7 C8 1.373(3)
C7 H7 0.89(3)
C8 N1 1.345(3)
C8 H8 1.00(3)
N1 C9 1.341(3)
N1 C23 1.472(3)
N1 F3A 2.901(8)
C9 C10 1.372(3)
C9 H9 0.90(2)
C10 H10 0.86(2)
C23 C24 1.506(3)
C23 H23A 0.92(3)
C23 H23B 0.98(3)
C24 O2 1.198(3)
C24 O3 1.321(3)
O3 C25 1.461(3)
C25 C26 1.462(5)
C25 H25A 0.9900
C25 H25B 0.9900
C26 H26A 0.9800
C26 H26B 0.9800
C26 H26C 0.9800
C11 C16 1.388(3)
C11 C12 1.398(3)
C12 C13 1.384(3)
C12 H12 0.90(2)
C13 C14 1.375(3)
C13 H13 0.97(2)
C14 C15 1.383(3)
C14 H14 0.94(3)
C15 C16 1.384(3)
C15 H15 0.93(3)
C16 H16 0.90(3)
C17 C18 1.390(3)
C17 C22 1.406(3)
C18 C19 1.377(3)
C18 H18 0.91(2)
C19 C20 1.372(4)
C19 H19 0.92(4)
C20 C21 1.377(4)
C20 H20 0.94(3)
C21 C22 1.381(3)
C21 H21 0.86(3)
C22 H22 0.95(3)
B1 F4A 1.307(11)
B1 F3 1.332(3)
B1 F1 1.368(3)
B1 F4 1.369(5)
B1 F3A 1.373(7)
B1 F2 1.408(3)
B1 F2A 1.456(7)
B2 F7 1.308(9)
B2 F8 1.337(6)
B2 F6 1.341(8)
B2 F5 1.355(9)
B2 F5A 1.37(2)
B2 F8A 1.453(10)
B2 F6A 1.48(2)
B2 F7A 1.48(2)
C27 C28 1.475(5)
C27 H27A 0.9800
C27 H27B 0.9800
C27 H27C 0.9800
C28 O4 1.260(4)
C28 O5 1.279(4)
O5 H5A 0.9191
C29 C30 1.470(4)
C29 H29A 0.9800
C29 H29B 0.9800
C29 H29C 0.9800
C30 O7 1.265(3)
C30 O6 1.268(3)
O7 H7A 0.8651

loop_
_geom_hbond_atom_site_label_D
_geom_hbond_atom_site_label_H
_geom_hbond_atom_site_label_A
_geom_hbond_distance_DH
_geom_hbond_distance_HA
_geom_hbond_distance_DA
_geom_hbond_angle_DHA
O5 H5A O6 0.92 1.73 2.639(3) 169.2
O7 H7A O4 0.87 1.78 2.615(3) 160.4

loop_
_geom_torsion_atom_site_label_1
_geom_torsion_atom_site_label_2
_geom_torsion_atom_site_label_3
_geom_torsion_atom_site_label_4
_geom_torsion
N1 C23 C24 O2 1.7(4)
N1 C23 C24 O3 179.8(2)
